data_4513018
loop_
_publ_author_name
'Suhonen, Aku'
'Morgan, Ian S.'
'Nauha, Elisa'
'Helttunen, Kaisa'
'Tuononen, Heikki M.'
'Nissinen, Maija'

_publ_section_title
;
 Effect of a Rigid Sulfonamide Bond on Molecular Folding: A Case Study
;
_journal_issue 6
_journal_name_full 'Crystal Growth &amp; Design'
_journal_page_first 2602
_journal_paper_doi 10.1021/acs.cgd.5b00424
_journal_volume 15
_journal_year 2015
_chemical_formula_moiety 'C32 H26 N4 O6 S2, C2 H4 Cl2'
_chemical_formula_sum 'C34 H30 Cl2 N4 O6 S2'
_chemical_formula_weight 725.64
_chemical_name_systematic
; 
 ? 
;
_space_group_IT_number 14
_symmetry_cell_setting monoclinic
_symmetry_space_group_name_Hall '-P 2ybc'
_symmetry_space_group_name_H-M 'P 1 21/c 1'
_atom_sites_solution_hydrogens geom
_atom_sites_solution_primary direct
_atom_sites_solution_secondary difmap
_audit_creation_method SHELXL-97
_cell_angle_alpha 90.00
_cell_angle_beta 104.8740(10)
_cell_angle_gamma 90.00
_cell_formula_units_Z 4
_cell_length_a 13.1334(3)
_cell_length_b 22.7870(6)
_cell_length_c 11.6864(4)
_cell_measurement_temperature 173(2)
_cell_volume 3380.21(17)
_computing_structure_refinement 'SHELXL-97 (Sheldrick, 1997)'
_computing_structure_solution 'SHELXS-97 (Sheldrick, 1990)'
_diffrn_ambient_temperature 173(2)
_diffrn_measured_fraction_theta_full 0.981
_diffrn_measured_fraction_theta_max 0.981
_diffrn_radiation_monochromator graphite
_diffrn_radiation_source 'fine-focus sealed tube'
_diffrn_radiation_type CuK\a
_diffrn_radiation_wavelength 1.54178
_diffrn_reflns_av_R_equivalents 0.0427
_diffrn_reflns_av_sigmaI/netI 0.0473
_diffrn_reflns_limit_h_max 15
_diffrn_reflns_limit_h_min -15
_diffrn_reflns_limit_k_max 26
_diffrn_reflns_limit_k_min -27
_diffrn_reflns_limit_l_max 13
_diffrn_reflns_limit_l_min -13
_diffrn_reflns_number 11132
_diffrn_reflns_theta_full 66.80
_diffrn_reflns_theta_max 66.80
_diffrn_reflns_theta_min 3.48
_exptl_absorpt_coefficient_mu 3.315
_exptl_absorpt_correction_T_max 0.6918
_exptl_absorpt_correction_T_min 0.5034
_exptl_absorpt_correction_type multi-scan
_exptl_absorpt_process_details
;
Denzo (otwinowski, Borek, Majewski & Minor, 2003)
;
_exptl_crystal_colour colorless
_exptl_crystal_density_diffrn 1.426
_exptl_crystal_density_method 'not measured'
_exptl_crystal_description block
_exptl_crystal_F_000 1504
_exptl_crystal_size_max 0.24
_exptl_crystal_size_mid 0.14
_exptl_crystal_size_min 0.12
_refine_diff_density_max 0.586
_refine_diff_density_min -0.433
_refine_diff_density_rms 0.055
_refine_ls_extinction_method none
_refine_ls_goodness_of_fit_ref 1.015
_refine_ls_hydrogen_treatment mixed
_refine_ls_matrix_type full
_refine_ls_number_parameters 482
_refine_ls_number_reflns 5889
_refine_ls_number_restraints 6
_refine_ls_restrained_S_all 1.039
_refine_ls_R_factor_all 0.0578
_refine_ls_R_factor_gt 0.0449
_refine_ls_shift/su_max 0.000
_refine_ls_shift/su_mean 0.000
_refine_ls_structure_factor_coef Fsqd
_refine_ls_weighting_details 'calc w=1/[\s^2^(Fo^2^)+(0.0525P)^2^+2.3556P] where P=(Fo^2^+2Fc^2^)/3'
_refine_ls_weighting_scheme calc
_refine_ls_wR_factor_gt 0.1104
_refine_ls_wR_factor_ref 0.1188
_reflns_number_gt 4801
_reflns_number_total 5889
_reflns_threshold_expression >2sigma(I)
_cod_data_source_file cg5b00424_si_002.cif
_cod_data_source_block 2_Solvate_II
_cod_depositor_comments 'Adding full bibliography for 4513017--4513020.cif.'
_cod_original_sg_symbol_H-M P21/c
_cod_database_code 4513018

loop_
_symmetry_equiv_pos_as_xyz
'x, y, z'
'-x, y+1/2, -z+1/2'
'-x, -y, -z'
'x, -y-1/2, z-1/2'

loop_
_atom_site_label
_atom_site_type_symbol
_atom_site_fract_x
_atom_site_fract_y
_atom_site_fract_z
_atom_site_U_iso_or_equiv
_atom_site_adp_type
_atom_site_occupancy
_atom_site_symmetry_multiplicity
_atom_site_calc_flag
_atom_site_refinement_flags
_atom_site_disorder_assembly
_atom_site_disorder_group
O1 O 0.48232(17) -0.02128(8) 0.72111(19) 0.0478(5) Uani 1 1 d . . .
O2 O 0.77546(14) -0.05048(8) 1.14718(15) 0.0380(4) Uani 1 1 d . . .
O3 O 0.92872(13) -0.03525(8) 1.06544(17) 0.0396(4) Uani 1 1 d . . .
O4 O 0.45087(13) 0.07964(8) 0.99037(14) 0.0337(4) Uani 1 1 d . . .
O5 O 0.47481(14) 0.17868(8) 0.91402(15) 0.0348(4) Uani 1 1 d . . .
O6 O 0.33373(15) 0.28530(8) 0.67588(18) 0.0439(5) Uani 1 1 d . . .
N1 N 0.58477(17) -0.10143(9) 0.75362(18) 0.0305(5) Uani 1 1 d . . .
H1N H 0.594(2) -0.1366(13) 0.770(3) 0.037 Uiso 1 1 d . . .
N2 N 0.75941(17) -0.07501(10) 0.93930(19) 0.0324(5) Uani 1 1 d . . .
N2H H 0.705(2) -0.0856(13) 0.949(3) 0.039 Uiso 1 1 d . . .
N3 N 0.44232(16) 0.09284(9) 0.77987(17) 0.0273(4) Uani 1 1 d . . .
N3H H 0.445(2) 0.0577(13) 0.776(2) 0.033 Uiso 1 1 d . . .
N4 N 0.31991(17) 0.18652(9) 0.67910(19) 0.0308(5) Uani 1 1 d . . .
N4H H 0.296(2) 0.1594(13) 0.712(3) 0.037 Uiso 1 1 d . . .
S1 S 0.81716(5) -0.03298(3) 1.05121(5) 0.03155(16) Uani 1 1 d . . .
S2 S 0.49194(4) 0.11699(3) 0.91431(5) 0.02686(15) Uani 1 1 d . . .
C1 C 0.3011(2) -0.08442(14) 0.7221(2) 0.0430(7) Uani 1 1 d . . .
H1 H 0.2946 -0.0442 0.6997 0.052 Uiso 1 1 calc R . .
C2 C 0.2123(2) -0.11629(16) 0.7275(3) 0.0537(8) Uani 1 1 d . . .
H2 H 0.1452 -0.0978 0.7089 0.064 Uiso 1 1 calc R . .
C3 C 0.2210(2) -0.17446(16) 0.7598(3) 0.0529(8) Uani 1 1 d . . .
H3 H 0.1600 -0.1961 0.7631 0.063 Uiso 1 1 calc R . .
C4 C 0.3191(2) -0.20149(14) 0.7876(3) 0.0450(7) Uani 1 1 d . . .
H4 H 0.3253 -0.2416 0.8104 0.054 Uiso 1 1 calc R . .
C5 C 0.4080(2) -0.16994(12) 0.7822(2) 0.0357(6) Uani 1 1 d . . .
H5 H 0.4750 -0.1885 0.8011 0.043 Uiso 1 1 calc R . .
C6 C 0.3995(2) -0.11127(12) 0.7492(2) 0.0324(6) Uani 1 1 d . . .
C7 C 0.4919(2) -0.07429(11) 0.7411(2) 0.0323(6) Uani 1 1 d . . .
C8 C 0.6744(2) -0.07340(11) 0.7290(2) 0.0327(6) Uani 1 1 d . . .
C9 C 0.6748(3) -0.06069(13) 0.6142(3) 0.0463(7) Uani 1 1 d . . .
H9 H 0.6136 -0.0678 0.5520 0.056 Uiso 1 1 calc R . .
C10 C 0.7644(3) -0.03749(15) 0.5885(3) 0.0568(9) Uani 1 1 d . . .
H10 H 0.7645 -0.0285 0.5091 0.068 Uiso 1 1 calc R . .
C11 C 0.8525(3) -0.02770(14) 0.6788(3) 0.0517(8) Uani 1 1 d . . .
H11 H 0.9141 -0.0125 0.6613 0.062 Uiso 1 1 calc R . .
C12 C 0.8533(2) -0.03955(12) 0.7947(3) 0.0413(7) Uani 1 1 d . . .
H12 H 0.9151 -0.0326 0.8563 0.050 Uiso 1 1 calc R . .
C13 C 0.7630(2) -0.06174(11) 0.8211(2) 0.0316(5) Uani 1 1 d . . .
C14 C 0.77365(19) 0.03864(11) 1.0051(2) 0.0289(5) Uani 1 1 d . . .
C15 C 0.8422(2) 0.08132(12) 0.9844(2) 0.0363(6) Uani 1 1 d . . .
H15 H 0.9150 0.0729 0.9961 0.044 Uiso 1 1 calc R . .
C16 C 0.8030(2) 0.13623(12) 0.9467(3) 0.0402(6) Uani 1 1 d . . .
H16 H 0.8497 0.1659 0.9340 0.048 Uiso 1 1 calc R . .
C17 C 0.6969(2) 0.14849(12) 0.9273(2) 0.0352(6) Uani 1 1 d . . .
H17 H 0.6705 0.1863 0.9011 0.042 Uiso 1 1 calc R . .
C18 C 0.62942(19) 0.10470(11) 0.9466(2) 0.0276(5) Uani 1 1 d . . .
C19 C 0.66683(19) 0.04974(11) 0.9870(2) 0.0292(5) Uani 1 1 d . . .
H19 H 0.6206 0.0203 1.0019 0.035 Uiso 1 1 calc R . .
C20 C 0.46936(19) 0.12414(10) 0.6845(2) 0.0270(5) Uani 1 1 d . . .
C21 C 0.5530(2) 0.10617(11) 0.6407(2) 0.0310(5) Uani 1 1 d . . .
H21 H 0.5937 0.0729 0.6733 0.037 Uiso 1 1 calc R . .
C22 C 0.5765(2) 0.13727(12) 0.5488(2) 0.0367(6) Uani 1 1 d . . .
H22 H 0.6333 0.1252 0.5179 0.044 Uiso 1 1 calc R . .
C23 C 0.5172(2) 0.18594(12) 0.5021(2) 0.0388(6) Uani 1 1 d . . .
H23 H 0.5349 0.2077 0.4407 0.047 Uiso 1 1 calc R . .
C24 C 0.4322(2) 0.20323(11) 0.5438(2) 0.0358(6) Uani 1 1 d . . .
H24 H 0.3910 0.2362 0.5101 0.043 Uiso 1 1 calc R . .
C25 C 0.40766(19) 0.17207(10) 0.6354(2) 0.0282(5) Uani 1 1 d . . .
C26 C 0.29389(19) 0.24134(11) 0.7068(2) 0.0322(6) Uani 1 1 d . . .
C27 C 0.21422(19) 0.24563(11) 0.7773(2) 0.0331(6) Uani 1 1 d . . .
C28 C 0.1562(2) 0.29704(13) 0.7700(3) 0.0472(7) Uani 1 1 d . . .
H28 H 0.1652 0.3272 0.7174 0.057 Uiso 1 1 calc R . .
C29 C 0.0858(3) 0.30476(15) 0.8384(3) 0.0582(9) Uani 1 1 d . . .
H29 H 0.0463 0.3401 0.8321 0.070 Uiso 1 1 calc R . .
C30 C 0.0726(3) 0.26162(15) 0.9154(3) 0.0550(8) Uani 1 1 d . . .
H30 H 0.0242 0.2671 0.9625 0.066 Uiso 1 1 calc R . .
C31 C 0.1299(2) 0.21034(15) 0.9243(3) 0.0481(7) Uani 1 1 d . . .
H31 H 0.1208 0.1805 0.9776 0.058 Uiso 1 1 calc R . .
C32 C 0.2004(2) 0.20221(13) 0.8557(2) 0.0407(6) Uani 1 1 d . . .
H32 H 0.2396 0.1668 0.8622 0.049 Uiso 1 1 calc R . .
C11A C 0.8665(8) 0.1327(4) 0.6343(8) 0.074(3) Uani 0.471(9) 1 d PD A 1
H11A H 0.8444 0.1356 0.7090 0.088 Uiso 0.471(9) 1 calc PR A 1
H11B H 0.8292 0.0993 0.5875 0.088 Uiso 0.471(9) 1 calc PR A 1
C10A C 0.9926(14) 0.1244(7) 0.6613(13) 0.186(15) Uani 0.471(9) 1 d PD A 1
H10A H 1.0215 0.1045 0.7380 0.224 Uiso 0.471(9) 1 calc PR A 1
H10B H 1.0288 0.1625 0.6611 0.224 Uiso 0.471(9) 1 calc PR A 1
Cl2A Cl 0.8383(3) 0.20194(16) 0.5487(3) 0.0527(9) Uani 0.471(9) 1 d PD A 1
Cl1A Cl 1.0036(4) 0.0782(3) 0.5369(6) 0.1064(18) Uani 0.471(9) 1 d PD A 1
Cl1B Cl 1.0367(3) 0.10321(17) 0.5832(3) 0.0834(10) Uani 0.529(9) 1 d PD A 2
C10B C 0.9622(14) 0.1143(6) 0.6849(14) 0.101(6) Uani 0.529(9) 1 d PD A 2
H10C H 0.9015 0.0870 0.6668 0.121 Uiso 0.529(9) 1 calc PR A 2
H10D H 1.0058 0.1050 0.7653 0.121 Uiso 0.529(9) 1 calc PR A 2
Cl2B Cl 0.8511(6) 0.1971(3) 0.5747(9) 0.153(3) Uani 0.529(9) 1 d PD A 2
C11B C 0.9257(14) 0.1709(8) 0.6837(9) 0.236(14) Uani 0.529(9) 1 d PD A 2
H11C H 0.9883 0.1968 0.7048 0.283 Uiso 0.529(9) 1 calc PR A 2
H11D H 0.8905 0.1740 0.7490 0.283 Uiso 0.529(9) 1 calc PR A 2

loop_
_atom_site_aniso_label
_atom_site_aniso_U_11
_atom_site_aniso_U_22
_atom_site_aniso_U_33
_atom_site_aniso_U_23
_atom_site_aniso_U_13
_atom_site_aniso_U_12
O1 0.0601(13) 0.0280(11) 0.0620(13) 0.0015(9) 0.0280(11) 0.0055(9)
O2 0.0339(10) 0.0450(11) 0.0326(9) 0.0073(8) 0.0038(8) 0.0012(8)
O3 0.0220(9) 0.0455(11) 0.0484(11) 0.0016(9) 0.0037(8) 0.0028(8)
O4 0.0275(9) 0.0459(11) 0.0286(9) 0.0047(8) 0.0089(7) 0.0008(8)
O5 0.0371(10) 0.0306(10) 0.0352(9) -0.0066(7) 0.0065(8) 0.0055(7)
O6 0.0466(11) 0.0271(10) 0.0619(13) -0.0024(9) 0.0210(10) -0.0029(8)
N1 0.0346(12) 0.0221(11) 0.0357(12) -0.0005(9) 0.0107(9) -0.0020(9)
N2 0.0264(11) 0.0330(12) 0.0381(12) 0.0031(9) 0.0087(9) -0.0014(9)
N3 0.0323(11) 0.0217(10) 0.0289(10) 0.0017(9) 0.0097(9) 0.0013(8)
N4 0.0323(11) 0.0252(11) 0.0358(11) 0.0035(9) 0.0101(9) 0.0018(9)
S1 0.0234(3) 0.0352(3) 0.0338(3) 0.0035(3) 0.0032(2) 0.0019(2)
S2 0.0258(3) 0.0301(3) 0.0251(3) -0.0006(2) 0.0075(2) 0.0021(2)
C1 0.0391(15) 0.0509(18) 0.0380(15) -0.0005(13) 0.0081(12) 0.0071(13)
C2 0.0330(15) 0.077(2) 0.0476(17) -0.0001(17) 0.0043(13) 0.0035(15)
C3 0.0358(16) 0.074(2) 0.0471(17) -0.0032(16) 0.0080(13) -0.0144(15)
C4 0.0442(16) 0.0476(18) 0.0434(16) 0.0022(13) 0.0114(13) -0.0098(13)
C5 0.0351(14) 0.0384(15) 0.0344(14) -0.0021(11) 0.0102(11) -0.0035(11)
C6 0.0338(14) 0.0394(15) 0.0248(12) -0.0041(11) 0.0091(10) -0.0006(11)
C7 0.0419(14) 0.0300(14) 0.0265(12) -0.0040(10) 0.0117(11) -0.0002(11)
C8 0.0391(14) 0.0264(13) 0.0356(13) -0.0038(10) 0.0152(11) -0.0056(11)
C9 0.0573(19) 0.0479(18) 0.0351(15) -0.0062(13) 0.0146(13) -0.0170(14)
C10 0.072(2) 0.063(2) 0.0419(17) -0.0010(15) 0.0266(16) -0.0246(18)
C11 0.0539(19) 0.0533(19) 0.0557(19) -0.0058(15) 0.0284(16) -0.0185(15)
C12 0.0370(15) 0.0425(17) 0.0473(16) -0.0052(13) 0.0161(13) -0.0075(12)
C13 0.0338(13) 0.0252(13) 0.0380(14) -0.0010(10) 0.0131(11) 0.0005(10)
C14 0.0251(12) 0.0331(14) 0.0281(12) -0.0006(10) 0.0059(10) 0.0013(10)
C15 0.0273(13) 0.0405(15) 0.0422(15) -0.0027(12) 0.0108(11) -0.0021(11)
C16 0.0332(14) 0.0371(15) 0.0535(17) 0.0001(13) 0.0169(13) -0.0080(11)
C17 0.0353(14) 0.0307(14) 0.0412(14) 0.0008(11) 0.0124(12) -0.0020(11)
C18 0.0284(12) 0.0299(13) 0.0250(11) -0.0022(10) 0.0075(10) 0.0006(10)
C19 0.0277(12) 0.0323(13) 0.0272(12) 0.0001(10) 0.0065(10) -0.0032(10)
C20 0.0317(12) 0.0252(12) 0.0239(11) -0.0026(10) 0.0065(10) -0.0041(10)
C21 0.0345(13) 0.0298(13) 0.0288(12) -0.0041(10) 0.0084(11) 0.0000(10)
C22 0.0381(14) 0.0403(16) 0.0352(14) -0.0080(12) 0.0159(12) -0.0058(12)
C23 0.0525(17) 0.0356(15) 0.0318(13) 0.0012(11) 0.0171(12) -0.0074(12)
C24 0.0471(16) 0.0279(14) 0.0314(13) 0.0035(11) 0.0085(12) -0.0004(11)
C25 0.0326(13) 0.0251(12) 0.0265(12) -0.0040(10) 0.0068(10) -0.0025(10)
C26 0.0293(13) 0.0282(14) 0.0350(13) -0.0016(11) 0.0006(10) 0.0016(10)
C27 0.0277(13) 0.0288(13) 0.0398(14) -0.0066(11) 0.0030(11) 0.0002(10)
C28 0.0440(17) 0.0326(16) 0.066(2) -0.0012(14) 0.0163(15) 0.0038(12)
C29 0.0479(19) 0.0404(18) 0.093(3) -0.0086(18) 0.0300(18) 0.0069(14)
C30 0.0461(18) 0.058(2) 0.067(2) -0.0165(17) 0.0264(16) 0.0016(15)
C31 0.0466(17) 0.0551(19) 0.0458(17) -0.0012(14) 0.0177(14) 0.0027(14)
C32 0.0392(15) 0.0410(16) 0.0416(15) -0.0004(12) 0.0097(12) 0.0061(12)
C11A 0.087(7) 0.081(7) 0.050(5) 0.013(4) 0.013(5) -0.004(5)
C10A 0.39(4) 0.036(6) 0.051(9) 0.002(7) -0.099(14) -0.025(14)
Cl2A 0.0475(14) 0.0499(16) 0.0667(15) -0.0046(11) 0.0258(11) -0.0050(10)
Cl1A 0.117(3) 0.127(4) 0.095(3) 0.030(3) 0.061(2) 0.007(3)
Cl1B 0.0940(19) 0.072(2) 0.077(2) 0.0065(15) 0.0092(17) 0.0233(14)
C10B 0.145(12) 0.082(11) 0.074(8) 0.036(6) 0.026(8) -0.029(8)
Cl2B 0.108(4) 0.147(5) 0.229(7) -0.044(5) 0.085(5) -0.003(3)
C11B 0.27(2) 0.40(3) 0.039(6) -0.053(13) 0.047(10) -0.22(3)

loop_
_atom_type_symbol
_atom_type_description
_atom_type_scat_dispersion_real
_atom_type_scat_dispersion_imag
_atom_type_scat_source
C C 0.0181 0.0091 'International Tables Vol C Tables 4.2.6.8 and 6.1.1.4'
H H 0.0000 0.0000 'International Tables Vol C Tables 4.2.6.8 and 6.1.1.4'
N N 0.0311 0.0180 'International Tables Vol C Tables 4.2.6.8 and 6.1.1.4'
O O 0.0492 0.0322 'International Tables Vol C Tables 4.2.6.8 and 6.1.1.4'
S S 0.3331 0.5567 'International Tables Vol C Tables 4.2.6.8 and 6.1.1.4'
Cl Cl 0.3639 0.7018 'International Tables Vol C Tables 4.2.6.8 and 6.1.1.4'

loop_
_geom_angle_atom_site_label_1
_geom_angle_atom_site_label_2
_geom_angle_atom_site_label_3
_geom_angle
C7 N1 C8 122.9(2)
C7 N1 H1N 123(2)
C8 N1 H1N 114(2)
C13 N2 S1 121.64(18)
C13 N2 N2H 117(2)
S1 N2 N2H 108(2)
C20 N3 S2 117.38(16)
C20 N3 N3H 115(2)
S2 N3 N3H 112(2)
C26 N4 C25 125.4(2)
C26 N4 N4H 115(2)
C25 N4 N4H 116(2)
O2 S1 O3 119.12(11)
O2 S1 N2 105.76(11)
O3 S1 N2 108.73(11)
O2 S1 C14 109.80(12)
O3 S1 C14 108.04(12)
N2 S1 C14 104.41(11)
O5 S2 O4 120.25(11)
O5 S2 N3 107.85(11)
O4 S2 N3 106.00(11)
O5 S2 C18 107.99(11)
O4 S2 C18 107.44(11)
N3 S2 C18 106.57(11)
C2 C1 C6 120.1(3)
C2 C1 H1 119.9
C6 C1 H1 119.9
C3 C2 C1 120.3(3)
C3 C2 H2 119.8
C1 C2 H2 119.8
C2 C3 C4 119.9(3)
C2 C3 H3 120.1
C4 C3 H3 120.1
C5 C4 C3 120.1(3)
C5 C4 H4 120.0
C3 C4 H4 120.0
C4 C5 C6 120.2(3)
C4 C5 H5 119.9
C6 C5 H5 119.9
C5 C6 C1 119.4(3)
C5 C6 C7 123.3(2)
C1 C6 C7 117.2(2)
O1 C7 N1 121.2(2)
O1 C7 C6 121.3(2)
N1 C7 C6 117.5(2)
C9 C8 C13 120.1(2)
C9 C8 N1 120.0(2)
C13 C8 N1 119.8(2)
C8 C9 C10 120.5(3)
C8 C9 H9 119.8
C10 C9 H9 119.8
C11 C10 C9 119.3(3)
C11 C10 H10 120.4
C9 C10 H10 120.4
C10 C11 C12 121.2(3)
C10 C11 H11 119.4
C12 C11 H11 119.4
C11 C12 C13 119.7(3)
C11 C12 H12 120.1
C13 C12 H12 120.1
C8 C13 C12 119.2(2)
C8 C13 N2 118.6(2)
C12 C13 N2 122.2(2)
C19 C14 C15 121.4(2)
C19 C14 S1 116.75(19)
C15 C14 S1 121.80(19)
C16 C15 C14 119.0(2)
C16 C15 H15 120.5
C14 C15 H15 120.5
C15 C16 C17 120.9(2)
C15 C16 H16 119.6
C17 C16 H16 119.6
C16 C17 C18 119.1(2)
C16 C17 H17 120.5
C18 C17 H17 120.5
C19 C18 C17 121.3(2)
C19 C18 S2 118.02(18)
C17 C18 S2 120.65(19)
C18 C19 C14 118.3(2)
C18 C19 H19 120.9
C14 C19 H19 120.9
C21 C20 C25 120.8(2)
C21 C20 N3 121.0(2)
C25 C20 N3 118.2(2)
C22 C21 C20 119.3(2)
C22 C21 H21 120.3
C20 C21 H21 120.3
C23 C22 C21 120.0(3)
C23 C22 H22 120.0
C21 C22 H22 120.0
C22 C23 C24 120.8(2)
C22 C23 H23 119.6
C24 C23 H23 119.6
C23 C24 C25 119.6(2)
C23 C24 H24 120.2
C25 C24 H24 120.2
C24 C25 C20 119.5(2)
C24 C25 N4 122.1(2)
C20 C25 N4 118.4(2)
O6 C26 N4 121.9(2)
O6 C26 C27 121.5(2)
N4 C26 C27 116.6(2)
C28 C27 C32 118.6(3)
C28 C27 C26 118.2(2)
C32 C27 C26 123.1(2)
C29 C28 C27 120.7(3)
C29 C28 H28 119.6
C27 C28 H28 119.6
C30 C29 C28 120.3(3)
C30 C29 H29 119.9
C28 C29 H29 119.9
C29 C30 C31 119.9(3)
C29 C30 H30 120.1
C31 C30 H30 120.1
C30 C31 C32 120.2(3)
C30 C31 H31 119.9
C32 C31 H31 119.9
C31 C32 C27 120.4(3)
C31 C32 H32 119.8
C27 C32 H32 119.8
C10A C11A Cl2A 104.9(8)
C10A C11A H11A 110.8
Cl2A C11A H11A 110.8
C10A C11A H11B 110.8
Cl2A C11A H11B 110.8
H11A C11A H11B 108.8
C11A C10A Cl1A 101.5(7)
C11A C10A H10A 111.5
Cl1A C10A H10A 111.5
C11A C10A H10B 111.5
Cl1A C10A H10B 111.5
H10A C10A H10B 109.3
C11B C10B Cl1B 112.7(9)
C11B C10B H10C 109.1
Cl1B C10B H10C 109.1
C11B C10B H10D 109.1
Cl1B C10B H10D 109.1
H10C C10B H10D 107.8
C10B C11B Cl2B 121.8(13)
C10B C11B H11C 106.9
Cl2B C11B H11C 106.9
C10B C11B H11D 106.9
Cl2B C11B H11D 106.9
H11C C11B H11D 106.7

loop_
_geom_bond_atom_site_label_1
_geom_bond_atom_site_label_2
_geom_bond_distance
O1 C7 1.230(3)
O2 S1 1.4254(19)
O3 S1 1.4325(18)
O4 S2 1.4323(18)
O5 S2 1.4234(18)
O6 C26 1.227(3)
N1 C7 1.342(3)
N1 C8 1.432(3)
N1 H1N 0.83(3)
N2 C13 1.427(3)
N2 S1 1.641(2)
N2 N2H 0.79(3)
N3 C20 1.443(3)
N3 S2 1.634(2)
N3 N3H 0.80(3)
N4 C26 1.356(3)
N4 C25 1.414(3)
N4 N4H 0.84(3)
S1 C14 1.767(3)
S2 C18 1.769(2)
C1 C2 1.389(4)
C1 C6 1.391(4)
C1 H1 0.9500
C2 C3 1.375(5)
C2 H2 0.9500
C3 C4 1.390(4)
C3 H3 0.9500
C4 C5 1.387(4)
C4 H4 0.9500
C5 C6 1.388(4)
C5 H5 0.9500
C6 C7 1.500(4)
C8 C9 1.374(4)
C8 C13 1.393(4)
C9 C10 1.391(4)
C9 H9 0.9500
C10 C11 1.369(5)
C10 H10 0.9500
C11 C12 1.378(4)
C11 H11 0.9500
C12 C13 1.395(4)
C12 H12 0.9500
C14 C19 1.387(3)
C14 C15 1.388(4)
C15 C16 1.381(4)
C15 H15 0.9500
C16 C17 1.381(4)
C16 H16 0.9500
C17 C18 1.391(4)
C17 H17 0.9500
C18 C19 1.383(3)
C19 H19 0.9500
C20 C21 1.387(3)
C20 C25 1.393(3)
C21 C22 1.386(4)
C21 H21 0.9500
C22 C23 1.384(4)
C22 H22 0.9500
C23 C24 1.385(4)
C23 H23 0.9500
C24 C25 1.390(3)
C24 H24 0.9500
C26 C27 1.492(4)
C27 C28 1.388(4)
C27 C32 1.391(4)
C28 C29 1.380(4)
C28 H28 0.9500
C29 C30 1.374(5)
C29 H29 0.9500
C30 C31 1.379(4)
C30 H30 0.9500
C31 C32 1.384(4)
C31 H31 0.9500
C32 H32 0.9500
C11A C10A 1.616(17)
C11A Cl2A 1.854(9)
C11A H11A 0.9900
C11A H11B 0.9900
C10A Cl1A 1.830(13)
C10A H10A 0.9900
C10A H10B 0.9900
Cl1B C10B 1.741(13)
C10B C11B 1.375(17)
C10B H10C 0.9900
C10B H10D 0.9900
Cl2B C11B 1.516(14)
C11B H11C 0.9900
C11B H11D 0.9900

loop_
_geom_hbond_atom_site_label_D
_geom_hbond_atom_site_label_H
_geom_hbond_atom_site_label_A
_geom_hbond_distance_DH
_geom_hbond_distance_HA
_geom_hbond_distance_DA
_geom_hbond_angle_DHA
_geom_hbond_site_symmetry_A
N1 H1N O6 0.83(3) 2.04(3) 2.834(3) 161(3) 2_646
N2 N2H O4 0.79(3) 2.33(3) 3.079(3) 157(3) 3_657
N3 N3H O1 0.80(3) 2.01(3) 2.774(3) 158(3) .

loop_
_geom_torsion_atom_site_label_1
_geom_torsion_atom_site_label_2
_geom_torsion_atom_site_label_3
_geom_torsion_atom_site_label_4
_geom_torsion
C13 N2 S1 O2 165.57(19)
C13 N2 S1 O3 -65.4(2)
C13 N2 S1 C14 49.7(2)
C20 N3 S2 O5 48.4(2)
C20 N3 S2 O4 178.43(17)
C20 N3 S2 C18 -67.3(2)
C6 C1 C2 C3 0.0(4)
C1 C2 C3 C4 0.3(5)
C2 C3 C4 C5 -0.4(5)
C3 C4 C5 C6 0.1(4)
C4 C5 C6 C1 0.2(4)
C4 C5 C6 C7 -179.9(2)
C2 C1 C6 C5 -0.3(4)
C2 C1 C6 C7 179.8(2)
C8 N1 C7 O1 -8.8(4)
C8 N1 C7 C6 169.6(2)
C5 C6 C7 O1 -173.9(2)
C1 C6 C7 O1 6.0(4)
C5 C6 C7 N1 7.7(4)
C1 C6 C7 N1 -172.4(2)
C7 N1 C8 C9 -70.4(3)
C7 N1 C8 C13 112.8(3)
C13 C8 C9 C10 1.6(5)
N1 C8 C9 C10 -175.2(3)
C8 C9 C10 C11 0.3(5)
C9 C10 C11 C12 -1.0(5)
C10 C11 C12 C13 -0.2(5)
C9 C8 C13 C12 -2.8(4)
N1 C8 C13 C12 174.0(2)
C9 C8 C13 N2 179.4(3)
N1 C8 C13 N2 -3.8(4)
C11 C12 C13 C8 2.1(4)
C11 C12 C13 N2 179.8(3)
S1 N2 C13 C8 -143.3(2)
S1 N2 C13 C12 39.0(3)
O2 S1 C14 C19 -48.3(2)
O3 S1 C14 C19 -179.69(18)
N2 S1 C14 C19 64.7(2)
O2 S1 C14 C15 133.6(2)
O3 S1 C14 C15 2.2(2)
N2 S1 C14 C15 -113.4(2)
C19 C14 C15 C16 1.0(4)
S1 C14 C15 C16 179.0(2)
C14 C15 C16 C17 -1.3(4)
C15 C16 C17 C18 0.2(4)
C16 C17 C18 C19 1.3(4)
C16 C17 C18 S2 -176.1(2)
O5 S2 C18 C19 160.60(18)
O4 S2 C18 C19 29.5(2)
N3 S2 C18 C19 -83.7(2)
O5 S2 C18 C17 -21.9(2)
O4 S2 C18 C17 -153.0(2)
N3 S2 C18 C17 93.7(2)
C17 C18 C19 C14 -1.6(4)
S2 C18 C19 C14 175.88(18)
C15 C14 C19 C18 0.4(4)
S1 C14 C19 C18 -177.66(18)
S2 N3 C20 C21 94.5(2)
S2 N3 C20 C25 -87.1(2)
C25 C20 C21 C22 1.5(4)
N3 C20 C21 C22 179.9(2)
C20 C21 C22 C23 0.4(4)
C21 C22 C23 C24 -1.8(4)
C22 C23 C24 C25 1.4(4)
C23 C24 C25 C20 0.5(4)
C23 C24 C25 N4 -177.9(2)
C21 C20 C25 C24 -1.9(4)
N3 C20 C25 C24 179.7(2)
C21 C20 C25 N4 176.6(2)
N3 C20 C25 N4 -1.9(3)
C26 N4 C25 C24 -46.9(4)
C26 N4 C25 C20 134.7(3)
C25 N4 C26 O6 13.8(4)
C25 N4 C26 C27 -166.1(2)
O6 C26 C27 C28 24.2(4)
N4 C26 C27 C28 -155.9(2)
O6 C26 C27 C32 -151.4(3)
N4 C26 C27 C32 28.5(4)
C32 C27 C28 C29 -0.5(4)
C26 C27 C28 C29 -176.3(3)
C27 C28 C29 C30 0.4(5)
C28 C29 C30 C31 -0.1(5)
C29 C30 C31 C32 -0.1(5)
C30 C31 C32 C27 0.0(5)
C28 C27 C32 C31 0.2(4)
C26 C27 C32 C31 175.8(3)
Cl2A C11A C10A Cl1A -93.4(9)
Cl1B C10B C11B Cl2B 62(2)
